data_7051782
loop_
_publ_author_name
'Strasser, Christoph E.'
'Gabrielli, William F.'
'Esterhuysen, Catharine'
'Schuster, Oliver B.'
'Nogai, Stefan D.'
'Cronje, Stephanie'
'Raubenheimer, Helgard G.'

_publ_section_title
;
 Preparation of tris(azolyl)phosphine gold(i) complexes: digold(i)
 coordination and variation in solid state intermolecular interactions
;
_journal_issue 1
_journal_name_full 'New Journal of Chemistry'
_journal_page_first 138
_journal_paper_doi 10.1039/b709896k
_journal_volume 32
_journal_year 2008
_chemical_formula_moiety 'C9 H6 Au Cl N3 P S3'
_chemical_formula_sum 'C9 H6 Au Cl N3 P S3'
_chemical_formula_weight 515.75
_chemical_melting_point 404
_chemical_name_common 'tris(thiazol-2-yl)phosphanegold(I) chloride'
_chemical_name_systematic chlorido[tris(thiazol-2-yl)phosphane]gold(I)
_space_group_IT_number 14
_symmetry_cell_setting monoclinic
_symmetry_Int_Tables_number 14
_symmetry_space_group_name_Hall '-P 2ybc'
_symmetry_space_group_name_H-M 'P 1 21/c 1'
_atom_sites_solution_hydrogens geom
_atom_sites_solution_primary direct
_atom_sites_solution_secondary difmap
_audit_creation_method SHELXL-97
_cell_angle_alpha 90.00
_cell_angle_beta 92.3216(4)
_cell_angle_gamma 90.00
_cell_formula_units_Z 8
_cell_length_a 10.3829(1)
_cell_length_b 16.2935(1)
_cell_length_c 17.2073(2)
_cell_measurement_reflns_used 5560
_cell_measurement_temperature 203(2)
_cell_measurement_theta_max 28.272
_cell_measurement_theta_min 2.641
_cell_volume 2908.63(5)
_computing_cell_refinement 'SAINT (Bruker, 2003)'
_computing_data_collection 'SMART (Bruker, 2002)'
_computing_data_reduction SAINT
_computing_molecular_graphics 'X-Seed (Barbour, 2001)'
_computing_publication_material X-Seed
_computing_structure_refinement 'SHELXL-97 (Sheldrick, 1997)'
_computing_structure_solution 'SHELXS (Sheldrick, 1990)'
_diffrn_ambient_temperature 203(2)
_diffrn_measured_fraction_theta_full 0.998
_diffrn_measured_fraction_theta_max 0.998
_diffrn_measurement_device_type 'Bruker APEX CCD area detector'
_diffrn_measurement_method '\w- and \f-scans'
_diffrn_radiation_monochromator graphite
_diffrn_radiation_source 'fine-focus sealed tube'
_diffrn_radiation_type MoK\a
_diffrn_radiation_wavelength 0.71073
_diffrn_reflns_av_R_equivalents 0.0250
_diffrn_reflns_av_sigmaI/netI 0.0227
_diffrn_reflns_limit_h_max 12
_diffrn_reflns_limit_h_min -12
_diffrn_reflns_limit_k_max 20
_diffrn_reflns_limit_k_min -20
_diffrn_reflns_limit_l_max 21
_diffrn_reflns_limit_l_min -21
_diffrn_reflns_number 21538
_diffrn_reflns_theta_full 26.00
_diffrn_reflns_theta_max 26.00
_diffrn_reflns_theta_min 3.02
_diffrn_standards_number 0
_exptl_absorpt_coefficient_mu 10.823
_exptl_absorpt_correction_T_max 0.583
_exptl_absorpt_correction_T_min 0.520
_exptl_absorpt_correction_type multi-scan
_exptl_absorpt_process_details 'SADABS (Bruker, 2002)'
_exptl_crystal_colour colourless
_exptl_crystal_density_diffrn 2.355
_exptl_crystal_density_method 'not measured'
_exptl_crystal_description block
_exptl_crystal_F_000 1920
_exptl_crystal_size_max 0.15
_exptl_crystal_size_mid 0.07
_exptl_crystal_size_min 0.05
_refine_diff_density_max 0.817
_refine_diff_density_min -0.802
_refine_diff_density_rms 0.102
_refine_ls_extinction_method none
_refine_ls_goodness_of_fit_ref 1.033
_refine_ls_hydrogen_treatment constr
_refine_ls_matrix_type full
_refine_ls_number_parameters 325
_refine_ls_number_reflns 5711
_refine_ls_number_restraints 0
_refine_ls_restrained_S_all 1.033
_refine_ls_R_factor_all 0.0272
_refine_ls_R_factor_gt 0.0207
_refine_ls_shift/su_max 0.002
_refine_ls_shift/su_mean 0.000
_refine_ls_structure_factor_coef Fsqd
_refine_ls_weighting_details 'calc w=1/[\s^2^(Fo^2^)+(0.0152P)^2^+5.3055P] where P=(Fo^2^+2Fc^2^)/3'
_refine_ls_weighting_scheme calc
_refine_ls_wR_factor_gt 0.0422
_refine_ls_wR_factor_ref 0.0439
_reflns_number_gt 5042
_reflns_number_total 5711
_reflns_threshold_expression >2sigma(I)
_cod_data_source_file b709896k.txt
_cod_data_source_block Compound2b(i)
_cod_original_sg_symbol_H-M 'P 21/c'
_cod_database_code 7051782

loop_
_symmetry_equiv_pos_as_xyz
'x, y, z'
'-x, y+1/2, -z+1/2'
'-x, -y, -z'
'x, -y-1/2, z-1/2'

loop_
_atom_site_label
_atom_site_type_symbol
_atom_site_fract_x
_atom_site_fract_y
_atom_site_fract_z
_atom_site_U_iso_or_equiv
_atom_site_adp_type
_atom_site_occupancy
_atom_site_symmetry_multiplicity
_atom_site_calc_flag
_atom_site_refinement_flags
_atom_site_disorder_assembly
_atom_site_disorder_group
Au1 Au 0.751580(13) 0.063437(9) 0.222702(8) 0.02848(5) Uani 1 1 d . . .
Cl1 Cl 0.53966(9) 0.07931(7) 0.18643(6) 0.0400(2) Uani 1 1 d . . .
P1 P 0.95113(9) 0.04230(6) 0.26936(6) 0.0273(2) Uani 1 1 d . . .
S11 S 1.23007(9) 0.02517(7) 0.20988(6) 0.0409(3) Uani 1 1 d . . .
N11 N 1.0344(3) -0.0528(2) 0.1527(2) 0.0425(9) Uani 1 1 d . . .
C11 C 1.0688(3) 0.0001(2) 0.2062(2) 0.0288(8) Uani 1 1 d . . .
C12 C 1.2515(4) -0.0406(3) 0.1353(2) 0.0417(10) Uani 1 1 d . . .
H12 H 1.3309 -0.0506 0.1127 0.050 Uiso 1 1 calc R . .
C13 C 1.1406(4) -0.0763(3) 0.1129(3) 0.0470(11) Uani 1 1 d . . .
H13 H 1.1353 -0.1151 0.0724 0.056 Uiso 1 1 calc R . .
S21 S 0.95702(12) 0.22743(7) 0.30218(8) 0.0546(3) Uani 1 1 d . . .
N21 N 1.1411(3) 0.1321(2) 0.3442(2) 0.0388(8) Uani 1 1 d . . .
C21 C 1.0276(3) 0.1332(2) 0.3087(2) 0.0282(8) Uani 1 1 d . . .
C22 C 1.0883(5) 0.2684(3) 0.3491(3) 0.0517(13) Uani 1 1 d . . .
H22 H 1.0988 0.3243 0.3612 0.062 Uiso 1 1 calc R . .
C23 C 1.1754(4) 0.2097(3) 0.3667(3) 0.0434(11) Uani 1 1 d . . .
H23 H 1.2546 0.2212 0.3928 0.052 Uiso 1 1 calc R . .
S31 S 1.06804(14) -0.09762(11) 0.37440(10) 0.0800(5) Uani 1 1 d . . .
N31 N 0.8561(4) -0.0279(3) 0.3970(3) 0.0573(11) Uani 1 1 d . . .
C31 C 0.9512(3) -0.0277(2) 0.3508(2) 0.0298(8) Uani 1 1 d . . .
C32 C 0.9842(4) -0.1275(3) 0.4523(3) 0.0520(12) Uani 1 1 d . . .
H32 H 1.0106 -0.1683 0.4881 0.062 Uiso 1 1 calc R . .
C33 C 0.8756(4) -0.0845(3) 0.4551(3) 0.0526(13) Uani 1 1 d . . .
H33 H 0.8163 -0.0925 0.4942 0.063 Uiso 1 1 calc R . .
Au2 Au 0.756758(13) 0.203405(10) 0.071929(9) 0.03150(5) Uani 1 1 d . . .
Cl2 Cl 0.96252(9) 0.15555(8) 0.08369(7) 0.0485(3) Uani 1 1 d . . .
P2 P 0.55852(9) 0.25329(6) 0.05766(6) 0.0287(2) Uani 1 1 d . . .
S41 S 0.27837(9) 0.18287(7) 0.04839(7) 0.0397(2) Uani 1 1 d . . .
N41 N 0.4689(3) 0.1217(2) -0.02259(19) 0.0390(8) Uani 1 1 d . . .
C41 C 0.4372(3) 0.1809(2) 0.0244(2) 0.0284(8) Uani 1 1 d . . .
C42 C 0.2521(4) 0.0991(3) -0.0087(2) 0.0404(10) Uani 1 1 d . . .
H42 H 0.1718 0.0732 -0.0167 0.049 Uiso 1 1 calc R . .
C43 C 0.3618(4) 0.0745(3) -0.0411(2) 0.0428(10) Uani 1 1 d . . .
H43 H 0.3649 0.0285 -0.0739 0.051 Uiso 1 1 calc R . .
S51 S 0.67226(10) 0.39138(8) -0.04110(7) 0.0463(3) Uani 1 1 d . . .
N51 N 0.4305(3) 0.3635(2) -0.0390(2) 0.0433(9) Uani 1 1 d . . .
C51 C 0.5413(4) 0.3372(3) -0.0106(2) 0.0323(9) Uani 1 1 d . . .
C52 C 0.5709(4) 0.4529(3) -0.0945(3) 0.0431(10) Uani 1 1 d . . .
H52 H 0.5969 0.4973 -0.1251 0.052 Uiso 1 1 calc R . .
C53 C 0.4485(4) 0.4291(3) -0.0868(3) 0.0460(11) Uani 1 1 d . . .
H53 H 0.3792 0.4559 -0.1128 0.055 Uiso 1 1 calc R . .
S61 S 0.60168(14) 0.30305(11) 0.22764(8) 0.0705(4) Uani 1 1 d . . .
N61 N 0.3843(4) 0.3202(3) 0.1561(2) 0.0543(11) Uani 1 1 d . . .
C61 C 0.5016(4) 0.2948(2) 0.1475(2) 0.0330(9) Uani 1 1 d . . .
C62 C 0.4758(6) 0.3421(4) 0.2764(3) 0.0676(16) Uani 1 1 d . . .
H62 H 0.4804 0.3585 0.3288 0.081 Uiso 1 1 calc R . .
C63 C 0.3707(6) 0.3462(3) 0.2304(3) 0.0592(14) Uani 1 1 d . . .
H63 H 0.2918 0.3657 0.2480 0.071 Uiso 1 1 calc R . .

loop_
_atom_site_aniso_label
_atom_site_aniso_U_11
_atom_site_aniso_U_22
_atom_site_aniso_U_33
_atom_site_aniso_U_23
_atom_site_aniso_U_13
_atom_site_aniso_U_12
Au1 0.01976(7) 0.03249(9) 0.03293(8) -0.00106(6) -0.00198(6) -0.00107(5)
Cl1 0.0211(4) 0.0533(6) 0.0449(6) 0.0083(5) -0.0059(4) -0.0008(4)
P1 0.0195(4) 0.0278(5) 0.0344(5) -0.0037(4) -0.0013(4) -0.0006(4)
S11 0.0230(5) 0.0564(7) 0.0435(6) -0.0034(5) 0.0033(4) -0.0030(4)
N11 0.039(2) 0.039(2) 0.050(2) -0.0134(17) 0.0101(17) -0.0090(16)
C11 0.0279(19) 0.0226(19) 0.036(2) 0.0010(16) 0.0040(16) -0.0020(15)
C12 0.037(2) 0.050(3) 0.039(2) 0.006(2) 0.0126(19) 0.010(2)
C13 0.053(3) 0.040(3) 0.049(3) -0.012(2) 0.018(2) 0.003(2)
S21 0.0468(7) 0.0307(6) 0.0836(9) -0.0113(6) -0.0297(6) 0.0122(5)
N21 0.0318(18) 0.0294(19) 0.054(2) -0.0058(16) -0.0130(16) 0.0014(14)
C21 0.0258(19) 0.0227(19) 0.036(2) -0.0052(16) -0.0028(16) 0.0018(14)
C22 0.051(3) 0.030(2) 0.072(3) -0.011(2) -0.023(2) 0.003(2)
C23 0.039(2) 0.032(2) 0.058(3) -0.009(2) -0.018(2) -0.0022(18)
S31 0.0612(9) 0.0984(12) 0.0833(10) 0.0518(9) 0.0384(8) 0.0527(8)
N31 0.042(2) 0.066(3) 0.066(3) 0.025(2) 0.022(2) 0.021(2)
C31 0.0237(19) 0.032(2) 0.033(2) -0.0047(17) 0.0020(16) 0.0008(15)
C32 0.049(3) 0.053(3) 0.055(3) 0.021(2) 0.011(2) 0.014(2)
C33 0.042(3) 0.061(3) 0.056(3) 0.022(2) 0.020(2) 0.013(2)
Au2 0.02088(8) 0.04152(10) 0.03224(9) -0.00322(7) 0.00262(6) -0.00125(6)
Cl2 0.0252(5) 0.0660(8) 0.0545(7) 0.0104(6) 0.0060(5) 0.0097(5)
P2 0.0215(5) 0.0384(6) 0.0265(5) -0.0024(4) 0.0030(4) -0.0017(4)
S41 0.0238(5) 0.0407(6) 0.0550(7) 0.0059(5) 0.0057(4) -0.0012(4)
N41 0.0367(19) 0.051(2) 0.0295(18) -0.0075(16) 0.0054(15) -0.0097(16)
C41 0.0239(19) 0.036(2) 0.0257(19) 0.0054(16) -0.0001(15) -0.0013(15)
C42 0.033(2) 0.043(3) 0.045(2) 0.012(2) -0.0079(19) -0.0106(18)
C43 0.050(3) 0.047(3) 0.031(2) -0.0063(19) 0.0013(19) -0.015(2)
S51 0.0264(5) 0.0570(7) 0.0558(7) 0.0122(6) 0.0080(5) -0.0084(5)
N51 0.0272(18) 0.057(2) 0.046(2) 0.0158(18) -0.0038(16) -0.0095(16)
C51 0.0260(19) 0.043(2) 0.028(2) 0.0000(18) 0.0033(16) -0.0073(17)
C52 0.040(2) 0.049(3) 0.041(2) 0.010(2) 0.0040(19) -0.0092(19)
C53 0.036(2) 0.056(3) 0.045(3) 0.016(2) -0.007(2) -0.008(2)
S61 0.0546(8) 0.1111(13) 0.0450(7) -0.0366(8) -0.0081(6) 0.0015(8)
N61 0.045(2) 0.076(3) 0.043(2) 0.001(2) 0.0072(18) 0.019(2)
C61 0.038(2) 0.030(2) 0.030(2) 0.0008(17) 0.0019(17) -0.0012(17)
C62 0.089(4) 0.074(4) 0.041(3) -0.028(3) 0.019(3) -0.014(3)
C63 0.072(4) 0.053(3) 0.054(3) -0.010(3) 0.022(3) 0.015(3)

loop_
_atom_type_symbol
_atom_type_description
_atom_type_scat_dispersion_real
_atom_type_scat_dispersion_imag
_atom_type_scat_source
C C 0.0033 0.0016 'International Tables Vol C Tables 4.2.6.8 and 6.1.1.4'
H H 0.0000 0.0000 'International Tables Vol C Tables 4.2.6.8 and 6.1.1.4'
N N 0.0061 0.0033 'International Tables Vol C Tables 4.2.6.8 and 6.1.1.4'
S S 0.1246 0.1234 'International Tables Vol C Tables 4.2.6.8 and 6.1.1.4'
Au Au -2.0133 8.8022 'International Tables Vol C Tables 4.2.6.8 and 6.1.1.4'
P P 0.1023 0.0942 'International Tables Vol C Tables 4.2.6.8 and 6.1.1.4'
Cl Cl 0.1484 0.1585 'International Tables Vol C Tables 4.2.6.8 and 6.1.1.4'

loop_
_geom_angle_atom_site_label_1
_geom_angle_atom_site_label_2
_geom_angle_atom_site_label_3
_geom_angle
_geom_angle_site_symmetry_1
_geom_angle_site_symmetry_3
_geom_angle_publ_flag
P1 Au1 Cl1 174.06(4) . . ?
P1 Au1 Au2 109.35(3) . . ?
Au1 Cl1 S11 148.46(5) . 1_455 ?
Cl1 Au1 Au2 76.33(3) . . ?
C11 P1 Au1 119.10(13) . . ?
C21 P1 Au1 113.57(12) . . ?
C31 P1 Au1 110.48(12) . . ?
C11 P1 C21 103.94(17) . . ?
C11 P1 C31 104.36(17) . . ?
C21 P1 C31 103.97(18) . . ?
S11 C11 P1 124.7(2) . . ?
N11 C11 P1 120.4(3) . . ?
N11 C11 S11 115.0(3) . . ?
S11 C12 H12 124.6 . . ?
N11 C13 H13 122.1 . . ?
C11 N11 C13 109.5(4) . . ?
C12 S11 C11 88.8(2) . . ?
C12 C13 N11 115.8(4) . . ?
C12 C13 H13 122.1 . . ?
C13 C12 S11 110.9(3) . . ?
C13 C12 H12 124.6 . . ?
S21 C21 P1 122.3(2) . . ?
N21 C21 P1 122.7(3) . . ?
N21 C21 S21 114.9(3) . . ?
S21 C22 H22 124.8 . . ?
N21 C23 H23 122.3 . . ?
C21 N21 C23 109.9(3) . . ?
C22 S21 C21 89.3(2) . . ?
C22 C23 N21 115.4(4) . . ?
C22 C23 H23 122.3 . . ?
C23 C22 S21 110.4(3) . . ?
C23 C22 H22 124.8 . . ?
S31 C31 P1 125.8(2) . . ?
N31 C31 P1 120.2(3) . . ?
N31 C31 S31 114.0(3) . . ?
S31 C32 H32 125.1 . . ?
N31 C33 H33 122.3 . . ?
C31 N31 C33 110.9(4) . . ?
C32 S31 C31 89.8(2) . . ?
C32 C33 N31 115.4(4) . . ?
C32 C33 H33 122.3 . . ?
C33 C32 S31 109.8(4) . . ?
C33 C32 H32 125.1 . . ?
P2 Au2 Cl2 178.03(4) . . ?
Cl2 Au2 Au1 75.54(3) . . ?
P2 Au2 Au1 106.40(3) . . ?
C41 S41 Cl2 170.71(15) . 1_455 ?
C42 S41 Cl2 82.20(15) . 1_455 ?
C41 P2 Au2 115.41(13) . . ?
C51 P2 Au2 114.60(13) . . ?
C61 P2 Au2 112.13(13) . . ?
C41 P2 C51 103.83(17) . . ?
C41 P2 C61 105.50(18) . . ?
C51 P2 C61 104.25(18) . . ?
S41 C41 P2 125.3(2) . . ?
N41 C41 P2 119.2(3) . . ?
N41 C41 S41 115.4(3) . . ?
S41 C42 H42 124.5 . . ?
N41 C43 H43 122.4 . . ?
C41 N41 C43 109.4(3) . . ?
C42 S41 C41 88.8(2) . . ?
C42 C43 N41 115.2(4) . . ?
C42 C43 H43 122.4 . . ?
C43 C42 S41 111.1(3) . . ?
C43 C42 H42 124.5 . . ?
S51 C51 P2 121.9(2) . . ?
N51 C51 P2 123.7(3) . . ?
N51 C51 S51 114.4(3) . . ?
S51 C52 H52 124.9 . . ?
N51 C53 H53 122.0 . . ?
C51 N51 C53 110.1(3) . . ?
C52 S51 C51 89.3(2) . . ?
C52 C53 N51 116.1(4) . . ?
C52 C53 H53 122.0 . . ?
C53 C52 S51 110.2(3) . . ?
C53 C52 H52 124.9 . . ?
S61 C61 P2 120.9(2) . . ?
N61 C61 P2 123.8(3) . . ?
N61 C61 S61 115.3(3) . . ?
S61 C62 H62 124.6 . . ?
N61 C63 H63 122.2 . . ?
C61 S61 C62 88.5(3) . . ?
C61 N61 C63 109.9(4) . . ?
C62 C63 N61 115.6(5) . . ?
C62 C63 H63 122.2 . . ?
C63 C62 S61 110.8(4) . . ?
C63 C62 H62 124.6 . . ?

loop_
_geom_bond_atom_site_label_1
_geom_bond_atom_site_label_2
_geom_bond_distance
_geom_bond_site_symmetry_2
_geom_bond_publ_flag
Au1 Au2 3.4563(2) . ?
Au1 Cl1 2.2774(9) . ?
Au1 P1 2.2184(9) . ?
Cl1 S11 3.3732(13) 1_455 ?
P1 C11 1.804(4) . ?
S11 C11 1.722(4) . ?
S11 C12 1.694(4) . ?
N11 C11 1.300(5) . ?
C12 C13 1.332(6) . ?
C12 H12 0.9400 . ?
C13 H13 0.9400 . ?
C13 N11 1.377(5) . ?
P1 C21 1.800(4) . ?
S21 C21 1.703(4) . ?
S21 C22 1.693(4) . ?
N21 C21 1.304(5) . ?
C22 C23 1.342(6) . ?
C22 H22 0.9400 . ?
C23 H23 0.9400 . ?
C23 N21 1.365(5) . ?
P1 C31 1.807(4) . ?
S31 C31 1.701(4) . ?
S31 C32 1.699(5) . ?
N31 C31 1.293(5) . ?
C32 C33 1.330(6) . ?
C32 H32 0.9400 . ?
C33 H33 0.9400 . ?
C33 N31 1.369(6) . ?
Au2 Cl2 2.2755(10) . ?
Au2 P2 2.2174(10) . ?
S41 Cl2 3.3887(14) 1_455 ?
P2 C41 1.801(4) . ?
S41 C41 1.716(4) . ?
S41 C42 1.697(5) . ?
N41 C41 1.310(5) . ?
C42 C43 1.348(6) . ?
C42 H42 0.9400 . ?
C43 H43 0.9400 . ?
C43 N41 1.378(5) . ?
P2 C51 1.807(4) . ?
S51 C51 1.721(4) . ?
S51 C52 1.697(5) . ?
N51 C51 1.304(5) . ?
C52 C53 1.340(6) . ?
C52 H52 0.9400 . ?
C53 H53 0.9400 . ?
C53 N51 1.366(5) . ?
P2 C61 1.808(4) . ?
S61 C61 1.699(4) . ?
S61 C62 1.704(6) . ?
N61 C61 1.300(5) . ?
C62 C63 1.323(8) . ?
C62 H62 0.9400 . ?
C63 H63 0.9400 . ?
C63 N61 1.360(6) . ?

loop_
_geom_torsion_atom_site_label_1
_geom_torsion_atom_site_label_2
_geom_torsion_atom_site_label_3
_geom_torsion_atom_site_label_4
_geom_torsion
_geom_torsion_site_symmetry_1
_geom_torsion_site_symmetry_2
_geom_torsion_site_symmetry_3
_geom_torsion_site_symmetry_4
_geom_torsion_publ_flag
Cl1 Au1 Au2 Cl2 -162.52(4) . . . . ?
Cl1 Au1 Au2 P2 17.81(4) . . . . ?
P1 Au1 Au2 Cl2 19.28(4) . . . . ?
P1 Au1 Au2 P2 -160.39(4) . . . . ?
Au1 P1 C11 S11 145.53(19) . . . . ?
Au1 P1 C21 S21 -5.5(3) . . . . ?
Au1 P1 C31 S31 146.3(2) . . . . ?
Au2 P2 C41 S41 148.54(19) . . . . ?
Au2 P2 C51 S51 -16.8(3) . . . . ?
Au2 P2 C61 S61 7.1(3) . . . . ?
